data_1540463
loop_
_publ_author_name
'Ramakrishnan, Srinivasan'
'Chakraborty, Sumit'
'Brennessel, William W.'
'Chidsey, Christopher E. D.'
'Jones, William D.'

_publ_section_title
;
 Rapid oxidative hydrogen evolution from a family of square-planar nickel
 hydride complexes
;
_journal_issue 1
_journal_name_full 'Chem. Sci.'
_journal_page_first 117
_journal_paper_doi 10.1039/C5SC03189C
_journal_volume 7
_journal_year 2016
_chemical_compound_source hexane/MeOH
_chemical_formula_moiety 'C30 H56 Ni O2 P2'
_chemical_formula_sum 'C30 H56 Ni O2 P2'
_chemical_formula_weight 569.39
_chemical_name_common jonsc02
_chemical_name_systematic
; 
 (3,5-t-Bu2-t-BuPOCOP)Ni-H
;
_space_group_crystal_system monoclinic
_space_group_IT_number 14
_space_group_name_Hall '-P 2yn'
_space_group_name_H-M_alt 'P 1 21/n 1'
_symmetry_space_group_name_Hall '-P 2yn'
_symmetry_space_group_name_H-M 'P 1 21/n 1'
_atom_sites_solution_hydrogens mixed
_atom_sites_solution_primary direct
_atom_sites_solution_secondary difmap
_audit_creation_method SHELXL-2013
_audit_update_record
;
2015-08-13 deposited with the CCDC.
2015-10-29 downloaded from the CCDC.
;
_cell_angle_alpha 90
_cell_angle_beta 106.717(4)
_cell_angle_gamma 90
_cell_formula_units_Z 4
_cell_length_a 15.131(3)
_cell_length_b 12.589(2)
_cell_length_c 17.529(3)
_cell_measurement_reflns_used 3765
_cell_measurement_temperature 100.0(5)
_cell_measurement_theta_max 31.02
_cell_measurement_theta_min 2.25
_cell_volume 3197.9(10)
_computing_cell_refinement 'SAINT (Bruker, 2013)'
_computing_data_collection 'APEX2 (Bruker, 2013)'
_computing_data_reduction 'SAINT (Bruker, 2013)'
_computing_molecular_graphics 'SHELXTL (Sheldrick, 2008)'
_computing_publication_material 'SHELXTL (Sheldrick, 2008)'
_computing_structure_refinement 'SHELXL-2013 (Sheldrick, 2013)'
_computing_structure_solution 'SIR2011 (Burla et al., 2012)'
_diffrn_ambient_temperature 100.0(5)
_diffrn_measured_fraction_theta_full 0.998
_diffrn_measured_fraction_theta_max 0.993
_diffrn_measurement_device_type 'Bruker SMART APEX II CCD platform'
_diffrn_measurement_method '\w scans'
_diffrn_radiation_type MoK\a
_diffrn_radiation_wavelength 0.71073
_diffrn_reflns_av_R_equivalents 0.0980
_diffrn_reflns_av_unetI/netI 0.0830
_diffrn_reflns_laue_measured_fraction_full 0.998
_diffrn_reflns_laue_measured_fraction_max 0.993
_diffrn_reflns_limit_h_max 24
_diffrn_reflns_limit_h_min -24
_diffrn_reflns_limit_k_max 20
_diffrn_reflns_limit_k_min -20
_diffrn_reflns_limit_l_max 27
_diffrn_reflns_limit_l_min -28
_diffrn_reflns_number 66747
_diffrn_reflns_point_group_measured_fraction_full 0.998
_diffrn_reflns_point_group_measured_fraction_max 0.993
_diffrn_reflns_theta_full 34.970
_diffrn_reflns_theta_max 35.102
_diffrn_reflns_theta_min 1.570
_diffrn_source 'fine-focus sealed tube'
_exptl_absorpt_coefficient_mu 0.730
_exptl_absorpt_correction_T_max 0.7469
_exptl_absorpt_correction_T_min 0.6661
_exptl_absorpt_correction_type multi-scan
_exptl_absorpt_process_details 'SADABS (Sheldrick, 2012)'
_exptl_crystal_colour yellow
_exptl_crystal_density_diffrn 1.183
_exptl_crystal_description needle
_exptl_crystal_F_000 1240
_exptl_crystal_size_max 0.24
_exptl_crystal_size_mid 0.14
_exptl_crystal_size_min 0.14
_refine_diff_density_max 0.636
_refine_diff_density_min -0.599
_refine_diff_density_rms 0.095
_refine_ls_extinction_method none
_refine_ls_goodness_of_fit_ref 1.043
_refine_ls_hydrogen_treatment mixed
_refine_ls_matrix_type full
_refine_ls_number_parameters 338
_refine_ls_number_reflns 14087
_refine_ls_number_restraints 0
_refine_ls_restrained_S_all 1.043
_refine_ls_R_factor_all 0.0988
_refine_ls_R_factor_gt 0.0527
_refine_ls_shift/su_max 0.001
_refine_ls_shift/su_mean 0.000
_refine_ls_structure_factor_coef Fsqd
_refine_ls_weighting_details 'w=1/[\s^2^(Fo^2^)+(0.0514P)^2^] where P=(Fo^2^+2Fc^2^)/3'
_refine_ls_weighting_scheme calc
_refine_ls_wR_factor_gt 0.1088
_refine_ls_wR_factor_ref 0.1271
_reflns_Friedel_coverage 0.000
_reflns_number_gt 9093
_reflns_number_total 14087
_reflns_threshold_expression 'I > 2\s(I)'
_cod_data_source_file c5sc03189c2.cif
_cod_data_source_block 3d
_cod_depositor_comments 'Adding full bibliography for 1540459--1540464.cif.'
_cod_original_cell_volume 3197.8(11)
_cod_database_code 1540463
_shelx_space_group_comment
; 
The symmetry employed for this shelxl refinement is uniquely defined 
by the following loop, which should always be used as a source of 
symmetry information in preference to the above space-group names. 
They are only intended as comments. 
;
_shelx_estimated_absorpt_t_min 0.844
_shelx_estimated_absorpt_t_max 0.905
_shelxl_version_number 2013-4

loop_
_space_group_symop_operation_xyz
'x, y, z'
'-x+1/2, y+1/2, -z+1/2'
'-x, -y, -z'
'x-1/2, -y-1/2, z-1/2'

loop_
_atom_site_label
_atom_site_type_symbol
_atom_site_fract_x
_atom_site_fract_y
_atom_site_fract_z
_atom_site_U_iso_or_equiv
_atom_site_adp_type
_atom_site_occupancy
_atom_site_site_symmetry_order
_atom_site_calc_flag
_atom_site_refinement_flags_posn
_atom_site_refinement_flags_adp
Ni1 Ni 0.50161(2) 0.63334(2) 0.26946(2) 0.01494(6) Uani 1 1 d . .
H1 H 0.5583(15) 0.6989(16) 0.3411(13) 0.023(6) Uiso 1 1 d . .
P1 P 0.59239(3) 0.50247(4) 0.28745(3) 0.01476(9) Uani 1 1 d . .
P2 P 0.39244(3) 0.74234(3) 0.23047(3) 0.01419(9) Uani 1 1 d . .
O1 O 0.54618(8) 0.41779(9) 0.21419(7) 0.0160(2) Uani 1 1 d . .
O2 O 0.31971(8) 0.69018(9) 0.14980(7) 0.0152(2) Uani 1 1 d . .
C1 C 0.43109(11) 0.55206(13) 0.18196(10) 0.0135(3) Uani 1 1 d . .
C2 C 0.46197(11) 0.45389(13) 0.16319(10) 0.0133(3) Uani 1 1 d . .
C3 C 0.41416(11) 0.39237(13) 0.09804(10) 0.0134(3) Uani 1 1 d . .
C4 C 0.32941(11) 0.43520(13) 0.05298(10) 0.0144(3) Uani 1 1 d . .
H4 H 0.2944 0.3947 0.0089 0.017 Uiso 1 1 calc R U
C5 C 0.29229(11) 0.53214(13) 0.06741(10) 0.0135(3) Uani 1 1 d . .
C6 C 0.34739(11) 0.58904(13) 0.13195(10) 0.0138(3) Uani 1 1 d . .
C7 C 0.59839(14) 0.41960(15) 0.37640(12) 0.0230(4) Uani 1 1 d . .
C8 C 0.49900(17) 0.4136(2) 0.38017(18) 0.0509(8) Uani 1 1 d . .
H8A H 0.4961 0.3681 0.4247 0.076 Uiso 1 1 calc R U
H8B H 0.4596 0.3839 0.3303 0.076 Uiso 1 1 calc R U
H8C H 0.4774 0.4851 0.3879 0.076 Uiso 1 1 calc R U
C9 C 0.6577(2) 0.4744(2) 0.45210(14) 0.0447(7) Uani 1 1 d . .
H9A H 0.6491 0.4386 0.4991 0.067 Uiso 1 1 calc R U
H9B H 0.6390 0.5490 0.4521 0.067 Uiso 1 1 calc R U
H9C H 0.7228 0.4708 0.4535 0.067 Uiso 1 1 calc R U
C10 C 0.63455(18) 0.30697(17) 0.37204(14) 0.0365(5) Uani 1 1 d . .
H10A H 0.6292 0.2659 0.4180 0.055 Uiso 1 1 calc R U
H10B H 0.6994 0.3102 0.3726 0.055 Uiso 1 1 calc R U
H10C H 0.5982 0.2727 0.3228 0.055 Uiso 1 1 calc R U
C11 C 0.70588(12) 0.52610(15) 0.26954(12) 0.0210(4) Uani 1 1 d . .
C12 C 0.68110(15) 0.58335(18) 0.18876(14) 0.0315(5) Uani 1 1 d . .
H12A H 0.7378 0.6038 0.1762 0.047 Uiso 1 1 calc R U
H12B H 0.6449 0.6471 0.1913 0.047 Uiso 1 1 calc R U
H12C H 0.6448 0.5357 0.1473 0.047 Uiso 1 1 calc R U
C13 C 0.76462(17) 0.6007(2) 0.33277(17) 0.0451(7) Uani 1 1 d . .
H13A H 0.8177 0.6253 0.3161 0.068 Uiso 1 1 calc R U
H13B H 0.7864 0.5628 0.3836 0.068 Uiso 1 1 calc R U
H13C H 0.7274 0.6620 0.3392 0.068 Uiso 1 1 calc R U
C14 C 0.75907(14) 0.42559(18) 0.26373(15) 0.0337(5) Uani 1 1 d . .
H14A H 0.8096 0.4427 0.2412 0.051 Uiso 1 1 calc R U
H14B H 0.7175 0.3742 0.2293 0.051 Uiso 1 1 calc R U
H14C H 0.7844 0.3950 0.3170 0.051 Uiso 1 1 calc R U
C15 C 0.31680(13) 0.75741(14) 0.29674(12) 0.0195(4) Uani 1 1 d . .
C16 C 0.27717(14) 0.64613(15) 0.30161(13) 0.0242(4) Uani 1 1 d . .
H16A H 0.2428 0.6462 0.3412 0.036 Uiso 1 1 calc R U
H16B H 0.3277 0.5946 0.3173 0.036 Uiso 1 1 calc R U
H16C H 0.2357 0.6265 0.2494 0.036 Uiso 1 1 calc R U
C17 C 0.37564(16) 0.78844(16) 0.38096(12) 0.0279(4) Uani 1 1 d . .
H17A H 0.3369 0.7887 0.4172 0.042 Uiso 1 1 calc R U
H17B H 0.4017 0.8594 0.3796 0.042 Uiso 1 1 calc R U
H17C H 0.4258 0.7370 0.3998 0.042 Uiso 1 1 calc R U
C18 C 0.23753(15) 0.83538(16) 0.26596(14) 0.0279(4) Uani 1 1 d . .
H18A H 0.1961 0.8320 0.2998 0.042 Uiso 1 1 calc R U
H18B H 0.2033 0.8167 0.2111 0.042 Uiso 1 1 calc R U
H18C H 0.2622 0.9075 0.2671 0.042 Uiso 1 1 calc R U
C19 C 0.41914(12) 0.86985(13) 0.18906(11) 0.0168(3) Uani 1 1 d . .
C20 C 0.49150(14) 0.84029(16) 0.14652(13) 0.0241(4) Uani 1 1 d . .
H20A H 0.5074 0.9035 0.1206 0.036 Uiso 1 1 calc R U
H20B H 0.4662 0.7856 0.1063 0.036 Uiso 1 1 calc R U
H20C H 0.5470 0.8129 0.1855 0.036 Uiso 1 1 calc R U
C21 C 0.46346(15) 0.94683(15) 0.25689(12) 0.0250(4) Uani 1 1 d . .
H21A H 0.4891 1.0077 0.2357 0.038 Uiso 1 1 calc R U
H21B H 0.5129 0.9104 0.2969 0.038 Uiso 1 1 calc R U
H21C H 0.4167 0.9717 0.2815 0.038 Uiso 1 1 calc R U
C22 C 0.33669(14) 0.92141(15) 0.12837(12) 0.0238(4) Uani 1 1 d . .
H22A H 0.3575 0.9843 0.1054 0.036 Uiso 1 1 calc R U
H22B H 0.2906 0.9425 0.1549 0.036 Uiso 1 1 calc R U
H22C H 0.3092 0.8704 0.0859 0.036 Uiso 1 1 calc R U
C23 C 0.45278(11) 0.28859(13) 0.07519(11) 0.0153(3) Uani 1 1 d . .
C24 C 0.47308(13) 0.20876(14) 0.14427(12) 0.0207(4) Uani 1 1 d . .
H24A H 0.4165 0.1954 0.1594 0.031 Uiso 1 1 calc R U
H24B H 0.5204 0.2379 0.1900 0.031 Uiso 1 1 calc R U
H24C H 0.4952 0.1420 0.1276 0.031 Uiso 1 1 calc R U
C25 C 0.54199(13) 0.31229(15) 0.05351(12) 0.0223(4) Uani 1 1 d . .
H25A H 0.5287 0.3615 0.0083 0.033 Uiso 1 1 calc R U
H25B H 0.5671 0.2460 0.0390 0.033 Uiso 1 1 calc R U
H25C H 0.5872 0.3445 0.0993 0.033 Uiso 1 1 calc R U
C26 C 0.38447(13) 0.23492(15) 0.00358(12) 0.0222(4) Uani 1 1 d . .
H26A H 0.3260 0.2221 0.0157 0.033 Uiso 1 1 calc R U
H26B H 0.4102 0.1672 -0.0075 0.033 Uiso 1 1 calc R U
H26C H 0.3736 0.2813 -0.0431 0.033 Uiso 1 1 calc R U
C27 C 0.19970(11) 0.57402(14) 0.01402(11) 0.0163(3) Uani 1 1 d . .
C28 C 0.14867(12) 0.48984(15) -0.04599(11) 0.0217(4) Uani 1 1 d . .
H28A H 0.0891 0.5184 -0.0776 0.033 Uiso 1 1 calc R U
H28B H 0.1384 0.4264 -0.0173 0.033 Uiso 1 1 calc R U
H28C H 0.1859 0.4710 -0.0814 0.033 Uiso 1 1 calc R U
C29 C 0.21788(13) 0.67007(16) -0.03345(12) 0.0250(4) Uani 1 1 d . .
H29A H 0.2490 0.7259 0.0035 0.037 Uiso 1 1 calc R U
H29B H 0.1591 0.6972 -0.0677 0.037 Uiso 1 1 calc R U
H29C H 0.2572 0.6483 -0.0665 0.037 Uiso 1 1 calc R U
C30 C 0.13515(12) 0.60648(16) 0.06329(12) 0.0220(4) Uani 1 1 d . .
H30A H 0.1630 0.6649 0.0990 0.033 Uiso 1 1 calc R U
H30B H 0.1254 0.5457 0.0948 0.033 Uiso 1 1 calc R U
H30C H 0.0758 0.6296 0.0275 0.033 Uiso 1 1 calc R U

loop_
_atom_site_aniso_label
_atom_site_aniso_U_11
_atom_site_aniso_U_22
_atom_site_aniso_U_33
_atom_site_aniso_U_23
_atom_site_aniso_U_13
_atom_site_aniso_U_12
Ni1 0.01372(10) 0.01460(10) 0.01401(11) -0.00268(8) 0.00000(8) 0.00199(8)
P1 0.01234(18) 0.01593(19) 0.0137(2) -0.00100(16) 0.00009(15) 0.00113(15)
P2 0.01429(19) 0.01306(18) 0.0148(2) -0.00090(15) 0.00353(16) 0.00164(15)
O1 0.0129(5) 0.0159(5) 0.0164(6) -0.0015(5) -0.0004(5) 0.0025(4)
O2 0.0133(5) 0.0131(5) 0.0170(6) -0.0015(4) 0.0007(5) 0.0022(4)
C1 0.0116(7) 0.0141(7) 0.0139(8) -0.0008(6) 0.0023(6) -0.0004(6)
C2 0.0107(7) 0.0151(7) 0.0133(8) 0.0011(6) 0.0019(6) 0.0004(6)
C3 0.0133(7) 0.0123(6) 0.0139(8) -0.0003(6) 0.0028(6) 0.0000(5)
C4 0.0135(7) 0.0157(7) 0.0132(8) -0.0015(6) 0.0027(6) -0.0017(6)
C5 0.0117(7) 0.0147(7) 0.0138(8) 0.0027(6) 0.0030(6) 0.0005(6)
C6 0.0130(7) 0.0138(7) 0.0149(8) 0.0009(6) 0.0044(6) 0.0013(6)
C7 0.0234(9) 0.0248(9) 0.0181(9) 0.0035(7) 0.0018(7) 0.0024(7)
C8 0.0325(13) 0.0687(18) 0.0557(18) 0.0387(15) 0.0194(12) 0.0076(13)
C9 0.0708(19) 0.0376(13) 0.0176(11) 0.0006(9) -0.0001(11) -0.0034(13)
C10 0.0506(14) 0.0267(10) 0.0267(12) 0.0083(9) 0.0022(10) 0.0054(10)
C11 0.0150(8) 0.0246(9) 0.0231(10) -0.0041(7) 0.0051(7) -0.0024(7)
C12 0.0288(10) 0.0335(11) 0.0385(13) 0.0072(10) 0.0195(10) 0.0040(9)
C13 0.0280(11) 0.0597(16) 0.0473(16) -0.0262(13) 0.0104(11) -0.0209(11)
C14 0.0184(9) 0.0359(11) 0.0483(15) 0.0038(10) 0.0119(9) 0.0086(8)
C15 0.0235(9) 0.0162(8) 0.0224(9) 0.0010(7) 0.0120(7) 0.0039(7)
C16 0.0269(9) 0.0205(9) 0.0287(11) 0.0020(7) 0.0135(8) -0.0010(7)
C17 0.0403(12) 0.0253(9) 0.0214(10) -0.0032(8) 0.0140(9) -0.0016(9)
C18 0.0287(10) 0.0255(9) 0.0351(12) 0.0045(9) 0.0182(9) 0.0097(8)
C19 0.0186(8) 0.0151(7) 0.0169(8) 0.0000(6) 0.0057(6) -0.0009(6)
C20 0.0238(9) 0.0242(9) 0.0275(11) -0.0007(8) 0.0124(8) -0.0030(7)
C21 0.0352(11) 0.0172(8) 0.0212(10) -0.0028(7) 0.0059(8) -0.0058(8)
C22 0.0258(9) 0.0187(8) 0.0255(10) 0.0051(7) 0.0049(8) 0.0011(7)
C23 0.0135(7) 0.0151(7) 0.0170(8) -0.0037(6) 0.0038(6) 0.0008(6)
C24 0.0226(9) 0.0157(8) 0.0233(10) 0.0010(7) 0.0057(7) 0.0027(7)
C25 0.0197(8) 0.0245(9) 0.0248(10) -0.0063(7) 0.0098(7) -0.0004(7)
C26 0.0214(9) 0.0204(8) 0.0222(10) -0.0080(7) 0.0019(7) 0.0011(7)
C27 0.0130(7) 0.0205(8) 0.0128(8) 0.0035(6) -0.0004(6) 0.0005(6)
C28 0.0169(8) 0.0270(9) 0.0168(9) 0.0002(7) -0.0023(7) 0.0002(7)
C29 0.0213(9) 0.0267(9) 0.0231(10) 0.0088(8) 0.0003(8) 0.0010(7)
C30 0.0139(8) 0.0273(9) 0.0232(10) 0.0005(7) 0.0025(7) 0.0024(7)

loop_
_atom_type_symbol
_atom_type_description
_atom_type_scat_dispersion_real
_atom_type_scat_dispersion_imag
_atom_type_scat_source
C C 0.0033 0.0016 'International Tables Vol C Tables 4.2.6.8 and 6.1.1.4'
H H 0.0000 0.0000 'International Tables Vol C Tables 4.2.6.8 and 6.1.1.4'
O O 0.0106 0.0060 'International Tables Vol C Tables 4.2.6.8 and 6.1.1.4'
P P 0.1023 0.0942 'International Tables Vol C Tables 4.2.6.8 and 6.1.1.4'
Ni Ni 0.3393 1.1124 'International Tables Vol C Tables 4.2.6.8 and 6.1.1.4'

loop_
_geom_angle_atom_site_label_1
_geom_angle_atom_site_label_2
_geom_angle_atom_site_label_3
_geom_angle
C1 Ni1 P2 83.26(5)
C1 Ni1 P1 83.70(5)
P2 Ni1 P1 166.94(2)
C1 Ni1 H1 179.4(8)
P2 Ni1 H1 96.7(8)
P1 Ni1 H1 96.3(8)
O1 P1 C11 100.16(8)
O1 P1 C7 101.34(8)
C11 P1 C7 114.08(9)
O1 P1 Ni1 105.93(5)
C11 P1 Ni1 116.35(6)
C7 P1 Ni1 115.89(7)
O2 P2 C19 100.08(7)
O2 P2 C15 101.32(8)
C19 P2 C15 113.50(8)
O2 P2 Ni1 106.58(5)
C19 P2 Ni1 116.92(6)
C15 P2 Ni1 115.48(6)
C2 O1 P1 112.79(10)
C6 O2 P2 112.46(10)
C2 C1 C6 116.90(15)
C2 C1 Ni1 121.37(12)
C6 C1 Ni1 121.70(12)
C1 C2 C3 123.69(15)
C1 C2 O1 116.16(14)
C3 C2 O1 120.15(14)
C2 C3 C4 114.88(15)
C2 C3 C23 122.69(14)
C4 C3 C23 122.37(15)
C5 C4 C3 125.64(16)
C5 C4 H4 117.2
C3 C4 H4 117.2
C4 C5 C6 114.70(15)
C4 C5 C27 122.21(15)
C6 C5 C27 123.04(15)
C5 C6 C1 124.09(15)
C5 C6 O2 119.97(14)
C1 C6 O2 115.94(14)
C8 C7 C10 109.1(2)
C8 C7 C9 108.8(2)
C10 C7 C9 109.36(18)
C8 C7 P1 104.68(14)
C10 C7 P1 114.26(15)
C9 C7 P1 110.39(15)
C7 C8 H8A 109.5
C7 C8 H8B 109.5
H8A C8 H8B 109.5
C7 C8 H8C 109.5
H8A C8 H8C 109.5
H8B C8 H8C 109.5
C7 C9 H9A 109.5
C7 C9 H9B 109.5
H9A C9 H9B 109.5
C7 C9 H9C 109.5
H9A C9 H9C 109.5
H9B C9 H9C 109.5
C7 C10 H10A 109.5
C7 C10 H10B 109.5
H10A C10 H10B 109.5
C7 C10 H10C 109.5
H10A C10 H10C 109.5
H10B C10 H10C 109.5
C14 C11 C13 110.61(18)
C14 C11 C12 108.82(18)
C13 C11 C12 108.49(19)
C14 C11 P1 114.31(14)
C13 C11 P1 110.44(15)
C12 C11 P1 103.81(13)
C11 C12 H12A 109.5
C11 C12 H12B 109.5
H12A C12 H12B 109.5
C11 C12 H12C 109.5
H12A C12 H12C 109.5
H12B C12 H12C 109.5
C11 C13 H13A 109.5
C11 C13 H13B 109.5
H13A C13 H13B 109.5
C11 C13 H13C 109.5
H13A C13 H13C 109.5
H13B C13 H13C 109.5
C11 C14 H14A 109.5
C11 C14 H14B 109.5
H14A C14 H14B 109.5
C11 C14 H14C 109.5
H14A C14 H14C 109.5
H14B C14 H14C 109.5
C18 C15 C16 109.09(16)
C18 C15 C17 110.82(16)
C16 C15 C17 107.79(16)
C18 C15 P2 114.07(14)
C16 C15 P2 105.18(13)
C17 C15 P2 109.56(14)
C15 C16 H16A 109.5
C15 C16 H16B 109.5
H16A C16 H16B 109.5
C15 C16 H16C 109.5
H16A C16 H16C 109.5
H16B C16 H16C 109.5
C15 C17 H17A 109.5
C15 C17 H17B 109.5
H17A C17 H17B 109.5
C15 C17 H17C 109.5
H17A C17 H17C 109.5
H17B C17 H17C 109.5
C15 C18 H18A 109.5
C15 C18 H18B 109.5
H18A C18 H18B 109.5
C15 C18 H18C 109.5
H18A C18 H18C 109.5
H18B C18 H18C 109.5
C22 C19 C21 111.01(15)
C22 C19 C20 108.49(16)
C21 C19 C20 108.42(16)
C22 C19 P2 114.41(13)
C21 C19 P2 109.89(13)
C20 C19 P2 104.25(12)
C19 C20 H20A 109.5
C19 C20 H20B 109.5
H20A C20 H20B 109.5
C19 C20 H20C 109.5
H20A C20 H20C 109.5
H20B C20 H20C 109.5
C19 C21 H21A 109.5
C19 C21 H21B 109.5
H21A C21 H21B 109.5
C19 C21 H21C 109.5
H21A C21 H21C 109.5
H21B C21 H21C 109.5
C19 C22 H22A 109.5
C19 C22 H22B 109.5
H22A C22 H22B 109.5
C19 C22 H22C 109.5
H22A C22 H22C 109.5
H22B C22 H22C 109.5
C3 C23 C26 111.84(14)
C3 C23 C25 109.17(14)
C26 C23 C25 108.47(15)
C3 C23 C24 110.93(15)
C26 C23 C24 106.97(15)
C25 C23 C24 109.40(15)
C23 C24 H24A 109.5
C23 C24 H24B 109.5
H24A C24 H24B 109.5
C23 C24 H24C 109.5
H24A C24 H24C 109.5
H24B C24 H24C 109.5
C23 C25 H25A 109.5
C23 C25 H25B 109.5
H25A C25 H25B 109.5
C23 C25 H25C 109.5
H25A C25 H25C 109.5
H25B C25 H25C 109.5
C23 C26 H26A 109.5
C23 C26 H26B 109.5
H26A C26 H26B 109.5
C23 C26 H26C 109.5
H26A C26 H26C 109.5
H26B C26 H26C 109.5
C30 C27 C28 107.05(15)
C30 C27 C29 109.73(15)
C28 C27 C29 107.77(15)
C30 C27 C5 111.41(15)
C28 C27 C5 111.78(14)
C29 C27 C5 109.02(14)
C27 C28 H28A 109.5
C27 C28 H28B 109.5
H28A C28 H28B 109.5
C27 C28 H28C 109.5
H28A C28 H28C 109.5
H28B C28 H28C 109.5
C27 C29 H29A 109.5
C27 C29 H29B 109.5
H29A C29 H29B 109.5
C27 C29 H29C 109.5
H29A C29 H29C 109.5
H29B C29 H29C 109.5
C27 C30 H30A 109.5
C27 C30 H30B 109.5
H30A C30 H30B 109.5
C27 C30 H30C 109.5
H30A C30 H30C 109.5
H30B C30 H30C 109.5

loop_
_geom_bond_atom_site_label_1
_geom_bond_atom_site_label_2
_geom_bond_distance
Ni1 C1 1.8964(17)
Ni1 P2 2.1045(6)
Ni1 P1 2.1098(6)
Ni1 H1 1.54(2)
P1 O1 1.6607(13)
P1 C11 1.8564(19)
P1 C7 1.856(2)
P2 O2 1.6573(13)
P2 C19 1.8535(18)
P2 C15 1.8601(19)
O1 C2 1.4050(19)
O2 C6 1.404(2)
C1 C2 1.394(2)
C1 C6 1.397(2)
C2 C3 1.397(2)
C3 C4 1.406(2)
C3 C23 1.531(2)
C4 C5 1.397(2)
C4 H4 0.9500
C5 C6 1.395(2)
C5 C27 1.537(2)
C7 C8 1.526(3)
C7 C10 1.530(3)
C7 C9 1.535(3)
C8 H8A 0.9800
C8 H8B 0.9800
C8 H8C 0.9800
C9 H9A 0.9800
C9 H9B 0.9800
C9 H9C 0.9800
C10 H10A 0.9800
C10 H10B 0.9800
C10 H10C 0.9800
C11 C14 1.519(3)
C11 C13 1.528(3)
C11 C12 1.536(3)
C12 H12A 0.9800
C12 H12B 0.9800
C12 H12C 0.9800
C13 H13A 0.9800
C13 H13B 0.9800
C13 H13C 0.9800
C14 H14A 0.9800
C14 H14B 0.9800
C14 H14C 0.9800
C15 C18 1.523(3)
C15 C16 1.536(3)
C15 C17 1.539(3)
C16 H16A 0.9800
C16 H16B 0.9800
C16 H16C 0.9800
C17 H17A 0.9800
C17 H17B 0.9800
C17 H17C 0.9800
C18 H18A 0.9800
C18 H18B 0.9800
C18 H18C 0.9800
C19 C22 1.532(3)
C19 C21 1.531(3)
C19 C20 1.537(3)
C20 H20A 0.9800
C20 H20B 0.9800
C20 H20C 0.9800
C21 H21A 0.9800
C21 H21B 0.9800
C21 H21C 0.9800
C22 H22A 0.9800
C22 H22B 0.9800
C22 H22C 0.9800
C23 C26 1.534(2)
C23 C25 1.533(3)
C23 C24 1.535(3)
C24 H24A 0.9800
C24 H24B 0.9800
C24 H24C 0.9800
C25 H25A 0.9800
C25 H25B 0.9800
C25 H25C 0.9800
C26 H26A 0.9800
C26 H26B 0.9800
C26 H26C 0.9800
C27 C30 1.534(3)
C27 C28 1.536(2)
C27 C29 1.537(3)
C28 H28A 0.9800
C28 H28B 0.9800
C28 H28C 0.9800
C29 H29A 0.9800
C29 H29B 0.9800
C29 H29C 0.9800
C30 H30A 0.9800
C30 H30B 0.9800
C30 H30C 0.9800

loop_
_geom_torsion_atom_site_label_1
_geom_torsion_atom_site_label_2
_geom_torsion_atom_site_label_3
_geom_torsion_atom_site_label_4
_geom_torsion
C11 P1 O1 C2 -122.38(12)
C7 P1 O1 C2 120.31(12)
Ni1 P1 O1 C2 -1.05(12)
C19 P2 O2 C6 124.76(12)
C15 P2 O2 C6 -118.58(12)
Ni1 P2 O2 C6 2.58(12)
P2 Ni1 C1 C2 178.63(15)
P1 Ni1 C1 C2 -2.13(14)
P2 Ni1 C1 C6 0.63(14)
P1 Ni1 C1 C6 179.87(15)
C6 C1 C2 C3 0.1(3)
Ni1 C1 C2 C3 -177.96(13)
C6 C1 C2 O1 -179.88(15)
Ni1 C1 C2 O1 2.0(2)
P1 O1 C2 C1 -0.40(19)
P1 O1 C2 C3 179.59(13)
C1 C2 C3 C4 -2.0(3)
O1 C2 C3 C4 178.01(15)
C1 C2 C3 C23 175.51(16)
O1 C2 C3 C23 -4.5(3)
C2 C3 C4 C5 1.4(3)
C23 C3 C4 C5 -176.13(16)
C3 C4 C5 C6 1.1(3)
C3 C4 C5 C27 178.81(16)
C4 C5 C6 C1 -3.2(3)
C27 C5 C6 C1 179.08(16)
C4 C5 C6 O2 176.66(15)
C27 C5 C6 O2 -1.1(3)
C2 C1 C6 C5 2.7(3)
Ni1 C1 C6 C5 -179.23(13)
C2 C1 C6 O2 -177.18(14)
Ni1 C1 C6 O2 0.9(2)
P2 O2 C6 C5 177.80(13)
P2 O2 C6 C1 -2.33(19)
O1 P1 C7 C8 -74.79(18)
C11 P1 C7 C8 178.55(17)
Ni1 P1 C7 C8 39.32(18)
O1 P1 C7 C10 44.52(17)
C11 P1 C7 C10 -62.13(18)
Ni1 P1 C7 C10 158.64(13)
O1 P1 C7 C9 168.26(16)
C11 P1 C7 C9 61.61(19)
Ni1 P1 C7 C9 -77.62(17)
O1 P1 C11 C14 -52.52(17)
C7 P1 C11 C14 54.88(18)
Ni1 P1 C11 C14 -166.09(14)
O1 P1 C11 C13 -178.01(16)
C7 P1 C11 C13 -70.61(19)
Ni1 P1 C11 C13 68.42(18)
O1 P1 C11 C12 65.88(14)
C7 P1 C11 C12 173.28(13)
Ni1 P1 C11 C12 -47.69(14)
O2 P2 C15 C18 -64.26(15)
C19 P2 C15 C18 42.11(17)
Ni1 P2 C15 C18 -178.95(12)
O2 P2 C15 C16 55.24(14)
C19 P2 C15 C16 161.61(12)
Ni1 P2 C15 C16 -59.44(14)
O2 P2 C15 C17 170.87(12)
C19 P2 C15 C17 -82.77(14)
Ni1 P2 C15 C17 56.18(14)
O2 P2 C19 C22 38.11(15)
C15 P2 C19 C22 -69.03(16)
Ni1 P2 C19 C22 152.65(12)
O2 P2 C19 C21 163.76(13)
C15 P2 C19 C21 56.62(15)
Ni1 P2 C19 C21 -81.70(14)
O2 P2 C19 C20 -80.22(13)
C15 P2 C19 C20 172.64(12)
Ni1 P2 C19 C20 34.32(14)
C2 C3 C23 C26 177.57(17)
C4 C3 C23 C26 -5.1(2)
C2 C3 C23 C25 -62.4(2)
C4 C3 C23 C25 114.93(18)
C2 C3 C23 C24 58.2(2)
C4 C3 C23 C24 -124.45(18)
C4 C5 C27 C30 128.89(18)
C6 C5 C27 C30 -53.5(2)
C4 C5 C27 C28 9.2(2)
C6 C5 C27 C28 -173.28(16)
C4 C5 C27 C29 -109.87(19)
C6 C5 C27 C29 67.7(2)
